data_7702054
loop_
_publ_author_name
'Naga Babu, Chatla'
'Srinivas, Katam'
'Prabusankar, Ganesan'

_publ_section_title
;
 Facile access to zinc and cadmium selones: highly active catalysts for
 Barbier reactions in aqueous media.
;
_journal_issue 15
_journal_name_full 'Dalton transactions (Cambridge, England : 2003)'
_journal_page_first 6456
_journal_page_last 6465
_journal_paper_doi 10.1039/c5dt04871k
_journal_volume 45
_journal_year 2016
_chemical_formula_moiety 'C45 H54 Cd1 Cl1 N6 O6 Se3, Cl1 O4'
_chemical_formula_sum 'C45 H54 Cd Cl2 N6 O10 Se3'
_chemical_formula_weight 1259.16
_space_group_crystal_system trigonal
_space_group_IT_number 148
_space_group_name_Hall '-R 3'
_space_group_name_H-M_alt 'R -3 :H'
_symmetry_Int_Tables_number 148
_audit_creation_date 2016-02-13
_audit_creation_method
;
Olex2 1.2
(compiled 2015.09.30 svn.r3233 for OlexSys, GUI svn.r5103)
;
_audit_update_record
;
2016-02-23 deposited with the CCDC.
2016-02-25 downloaded from the CCDC.
;
_cell_angle_alpha 90
_cell_angle_beta 90
_cell_angle_gamma 120
_cell_formula_units_Z 6
_cell_length_a 14.6180(3)
_cell_length_b 14.6180(3)
_cell_length_c 45.0966(10)
_cell_measurement_reflns_used 10914
_cell_measurement_temperature 293
_cell_measurement_theta_max 70.9130
_cell_measurement_theta_min 3.9810
_cell_volume 8345.5(3)
_computing_cell_refinement
;
CrysAlisPro, Agilent Technologies,
Version 1.171.37.35 (release 13-08-2014 CrysAlis171 .NET)
(compiled Aug 13 2014,18:06:01)
;
_computing_data_collection
;
CrysAlisPro, Agilent Technologies,
Version 1.171.37.35 (release 13-08-2014 CrysAlis171 .NET)
(compiled Aug 13 2014,18:06:01)
;
_computing_data_reduction
;
CrysAlisPro, Agilent Technologies,
Version 1.171.37.35 (release 13-08-2014 CrysAlis171 .NET)
(compiled Aug 13 2014,18:06:01)
;
_computing_molecular_graphics 'Olex2 (Dolomanov et al., 2009)'
_computing_publication_material 'Olex2 (Dolomanov et al., 2009)'
_computing_structure_refinement 'olex2.refine (Bourhis et al., 2015)'
_computing_structure_solution 'ShelXT (Sheldrick, 2015)'
_diffrn_ambient_temperature 293
_diffrn_detector 'CCD plate'
_diffrn_detector_area_resol_mean 16.1293
_diffrn_detector_type Eos
_diffrn_measured_fraction_theta_full 0.9925
_diffrn_measured_fraction_theta_max 0.9916
_diffrn_measurement_details
;
#__ type_ start__ end____ width___ exp.time_
  1 omega  -68.00  -13.00   1.0000    6.7700
omega____ theta____ kappa____ phi______ frames
    -      -33.5000  -63.0000  150.0000 55

#__ type_ start__ end____ width___ exp.time_
  2 omega  -98.00  -45.00   1.0000    6.7700
omega____ theta____ kappa____ phi______ frames
    -      -33.5000  178.0000 -180.0000 53

#__ type_ start__ end____ width___ exp.time_
  3 omega  -90.00  -40.00   1.0000    6.7700
omega____ theta____ kappa____ phi______ frames
    -      -33.5000  178.0000   60.0000 50

#__ type_ start__ end____ width___ exp.time_
  4 omega  -98.00   -5.00   1.0000    6.7700
omega____ theta____ kappa____ phi______ frames
    -      -33.5000  -77.0000   90.0000 93

#__ type_ start__ end____ width___ exp.time_
  5 omega   23.00   93.00   1.0000    6.7700
omega____ theta____ kappa____ phi______ frames
    -       54.0000 -125.0000  -90.0000 70

#__ type_ start__ end____ width___ exp.time_
  6 omega   -7.00   82.00   1.0000    6.7700
omega____ theta____ kappa____ phi______ frames
    -       54.0000  -77.0000  -60.0000 89

#__ type_ start__ end____ width___ exp.time_
  7 omega   36.00   71.00   1.0000    6.7700
omega____ theta____ kappa____ phi______ frames
    -       54.0000  -57.0000   90.0000 35

#__ type_ start__ end____ width___ exp.time_
  8 omega   74.00  113.00   1.0000    6.7700
omega____ theta____ kappa____ phi______ frames
    -       54.0000   57.0000  120.0000 39

#__ type_ start__ end____ width___ exp.time_
  9 omega   92.00  121.00   1.0000    6.7700
omega____ theta____ kappa____ phi______ frames
    -       54.0000   77.0000   60.0000 29

#__ type_ start__ end____ width___ exp.time_
 10 omega   29.00   62.00   1.0000    6.7700
omega____ theta____ kappa____ phi______ frames
    -       54.0000   77.0000   60.0000 33

#__ type_ start__ end____ width___ exp.time_
 11 omega   16.00  126.00   1.0000    6.7700
omega____ theta____ kappa____ phi______ frames
    -       54.0000   19.0000   60.0000 110

#__ type_ start__ end____ width___ exp.time_
 12 omega   35.00   70.00   1.0000    6.7700
omega____ theta____ kappa____ phi______ frames
    -       54.0000   57.0000  120.0000 35

#__ type_ start__ end____ width___ exp.time_
 13 omega   55.00   93.00   1.0000    6.7700
omega____ theta____ kappa____ phi______ frames
    -      108.0000  -38.0000   60.0000 38

#__ type_ start__ end____ width___ exp.time_
 14 omega   60.00   86.00   1.0000    6.7700
omega____ theta____ kappa____ phi______ frames
    -      108.0000 -111.0000    0.0000 26

#__ type_ start__ end____ width___ exp.time_
 15 omega   38.00   90.00   1.0000    6.7700
omega____ theta____ kappa____ phi______ frames
    -      108.0000  -38.0000  150.0000 52

#__ type_ start__ end____ width___ exp.time_
 16 omega   37.00   82.00   1.0000    6.7700
omega____ theta____ kappa____ phi______ frames
    -      108.0000  -38.0000  -30.0000 45

#__ type_ start__ end____ width___ exp.time_
 17 omega   41.00   67.00   1.0000    6.7700
omega____ theta____ kappa____ phi______ frames
    -      108.0000  -38.0000   90.0000 26

#__ type_ start__ end____ width___ exp.time_
 18 omega   51.00  128.00   1.0000    6.7700
omega____ theta____ kappa____ phi______ frames
    -      108.0000  -77.0000    0.0000 77

#__ type_ start__ end____ width___ exp.time_
 19 omega   58.00  103.00   1.0000    6.7700
omega____ theta____ kappa____ phi______ frames
    -      108.0000  -50.0000 -180.0000 45

#__ type_ start__ end____ width___ exp.time_
 20 omega   39.00   78.00   1.0000    6.7700
omega____ theta____ kappa____ phi______ frames
    -      108.0000  -25.0000   30.0000 39

#__ type_ start__ end____ width___ exp.time_
 21 omega   90.00  172.00   1.0000    6.7700
omega____ theta____ kappa____ phi______ frames
    -      108.0000   50.0000  -90.0000 82

#__ type_ start__ end____ width___ exp.time_
 22 omega   45.00   93.00   1.0000    6.7700
omega____ theta____ kappa____ phi______ frames
    -      108.0000  -38.0000  -90.0000 48

#__ type_ start__ end____ width___ exp.time_
 23 omega   61.00   94.00   1.0000    6.7700
omega____ theta____ kappa____ phi______ frames
    -      108.0000  -25.0000 -150.0000 33

#__ type_ start__ end____ width___ exp.time_
 24 omega   51.00   90.00   1.0000    6.7700
omega____ theta____ kappa____ phi______ frames
    -      108.0000  -38.0000    0.0000 39

#__ type_ start__ end____ width___ exp.time_
 25 omega   37.00   69.00   1.0000    6.7700
omega____ theta____ kappa____ phi______ frames
    -      108.0000  -38.0000  120.0000 32

#__ type_ start__ end____ width___ exp.time_
 26 omega   53.00  107.00   1.0000    6.7700
omega____ theta____ kappa____ phi______ frames
    -      108.0000 -111.0000  -30.0000 54

#__ type_ start__ end____ width___ exp.time_
 27 omega   38.00   64.00   1.0000    6.7700
omega____ theta____ kappa____ phi______ frames
    -      108.0000 -111.0000   30.0000 26

#__ type_ start__ end____ width___ exp.time_
 28 omega   84.00  109.00   1.0000    6.7700
omega____ theta____ kappa____ phi______ frames
    -      108.0000 -111.0000   30.0000 25

#__ type_ start__ end____ width___ exp.time_
 29 omega   65.00  112.00   1.0000    6.7700
omega____ theta____ kappa____ phi______ frames
    -      108.0000 -111.0000  150.0000 47

#__ type_ start__ end____ width___ exp.time_
 30 omega   43.00  174.00   1.0000    6.7700
omega____ theta____ kappa____ phi______ frames
    -      108.0000    0.0000 -120.0000 131

#__ type_ start__ end____ width___ exp.time_
 31 omega   44.00  143.00   1.0000    6.7700
omega____ theta____ kappa____ phi______ frames
    -      108.0000  -91.0000 -180.0000 99
;
_diffrn_measurement_device 'four-circle diffractometer'
_diffrn_measurement_device_type 'SuperNova, Dual, Cu at zero, Eos'
_diffrn_measurement_method '\w scans'
_diffrn_orient_matrix_UB_11 0.0925582000
_diffrn_orient_matrix_UB_12 -0.0217664000
_diffrn_orient_matrix_UB_13 -0.0022231000
_diffrn_orient_matrix_UB_21 -0.0753625000
_diffrn_orient_matrix_UB_22 -0.1169630000
_diffrn_orient_matrix_UB_23 0.0076827000
_diffrn_orient_matrix_UB_31 -0.0236969000
_diffrn_orient_matrix_UB_32 -0.0256388000
_diffrn_orient_matrix_UB_33 -0.0332093000
_diffrn_radiation_monochromator mirror
_diffrn_radiation_probe x-ray
_diffrn_radiation_type 'Cu K\a'
_diffrn_radiation_wavelength 1.54184
_diffrn_reflns_av_R_equivalents 0.0391
_diffrn_reflns_av_unetI/netI 0.0206
_diffrn_reflns_limit_h_max 17
_diffrn_reflns_limit_h_min -17
_diffrn_reflns_limit_k_max 16
_diffrn_reflns_limit_k_min -17
_diffrn_reflns_limit_l_max 42
_diffrn_reflns_limit_l_min -54
_diffrn_reflns_number 19412
_diffrn_reflns_theta_full 71.0001
_diffrn_reflns_theta_max 71.00
_diffrn_reflns_theta_min 3.63
_diffrn_source 'sealed X-ray tube'
_diffrn_source_type 'SuperNova (Cu) X-ray Source'
_exptl_absorpt_coefficient_mu 6.732
_exptl_absorpt_correction_T_max 1.00000
_exptl_absorpt_correction_T_min 0.69258
_exptl_absorpt_correction_type multi-scan
_exptl_absorpt_process_details
;
CrysAlisPro, Agilent Technologies,
Version 1.171.37.35 (release 13-08-2014 CrysAlis171 .NET)
(compiled Aug 13 2014,18:06:01)
Empirical absorption correction using spherical harmonics,
 implemented in SCALE3 ABSPACK scaling algorithm.
;
_exptl_crystal_colour colourless
_exptl_crystal_colour_primary colourless
_exptl_crystal_density_diffrn 1.5031
_exptl_crystal_description block
_exptl_crystal_F_000 3780.4700
_exptl_crystal_size_max 0.07
_exptl_crystal_size_mid 0.06
_exptl_crystal_size_min 0.06
_refine_diff_density_max 3.5887
_refine_diff_density_min -1.1400
_refine_diff_density_rms 0.1050
_refine_ls_d_res_high 0.8153
_refine_ls_d_res_low 12.1884
_refine_ls_goodness_of_fit_ref 1.0384
_refine_ls_hydrogen_treatment constr
_refine_ls_matrix_type full
_refine_ls_number_constraints 27
_refine_ls_number_parameters 205
_refine_ls_number_reflns 3558
_refine_ls_number_restraints 0
_refine_ls_restrained_S_all 1.0384
_refine_ls_R_factor_all 0.0450
_refine_ls_R_factor_gt 0.0417
_refine_ls_shift/su_max 0.0119
_refine_ls_shift/su_mean 0.0020
_refine_ls_structure_factor_coef Fsqd
_refine_ls_weighting_details 'w=1/[\s^2^(Fo^2^)+(0.1017P)^2^+19.4629P] where P=(Fo^2^+2Fc^2^)/3'
_refine_ls_weighting_scheme calc
_refine_ls_wR_factor_gt 0.1416
_refine_ls_wR_factor_ref 0.1482
_reflns_Friedel_coverage 0.0
_reflns_limit_h_max 15
_reflns_limit_h_min 0
_reflns_limit_k_max 15
_reflns_limit_k_min 0
_reflns_limit_l_max 54
_reflns_limit_l_min -54
_reflns_number_gt 3274
_reflns_number_total 3558
_reflns_threshold_expression I>=2u(I)
_cod_data_source_file c5dt04871k2.cif
_cod_data_source_block 5
_cod_original_sg_symbol_H-M 'R -3'
_cod_database_code 7702054
_chemical_oxdiff_formula 'C10 H19 N2 O4'
_reflns_odcompleteness_completeness 99.97
_reflns_odcompleteness_iscentric 1
_reflns_odcompleteness_theta 66.97
_olex2_refinement_description
;
1. Fixed Uiso
 At 1.2 times of:
  All C(H) groups, All C(H,H) groups
 At 1.5 times of:
  All C(H,H,H) groups
2.a Secondary CH2 refined with riding coordinates:
 C4(H4a,H4b)
2.b Aromatic/amide H refined with riding coordinates:
 C2(H2), C3(H3), C9(H9), C11(H11)
2.c Idealised Me refined as rotating group:
 C6(H6a,H6b,H6c), C13(H13a,H13b,H13c), C14(H14a,H14b,H14c), C15(H15a,H15b,H15c)
;
_olex2_submission_special_instructions 'No special instructions were received'

loop_
_space_group_symop_id
_space_group_symop_operation_xyz
1 x,y,z
2 -y,x-y,z
3 -x+y,-x,z
4 -x,-y,-z
5 y,-x+y,-z
6 x-y,x,-z
7 x+1/3,y+2/3,z+2/3
8 -y+1/3,x-y+2/3,z+2/3
9 -x+y+1/3,-x+2/3,z+2/3
10 -x+1/3,-y+2/3,-z+2/3
11 y+1/3,-x+y+2/3,-z+2/3
12 x-y+1/3,x+2/3,-z+2/3
13 x+2/3,y+1/3,z+1/3
14 -y+2/3,x-y+1/3,z+1/3
15 -x+y+2/3,-x+1/3,z+1/3
16 -x+2/3,-y+1/3,-z+1/3
17 y+2/3,-x+y+1/3,-z+1/3
18 x-y+2/3,x+1/3,-z+1/3

loop_
_atom_site_label
_atom_site_type_symbol
_atom_site_fract_x
_atom_site_fract_y
_atom_site_fract_z
_atom_site_U_iso_or_equiv
_atom_site_adp_type
_atom_site_occupancy
_atom_site_site_symmetry_order
_atom_site_refinement_flags_posn
_atom_site_refinement_flags_adp
_atom_site_refinement_flags_occupancy
C1 C 0.6512(3) 0.0992(3) 0.04845(9) 0.0519(8) Uani 1.000000 1 . . .
C2 C 0.7466(4) 0.0373(4) 0.07004(11) 0.0656(11) Uani 1.000000 1 . . .
H2 H 0.7717(4) 0.0092(4) 0.08426(11) 0.0787(13) Uiso 1.000000 1 R . .
C3 C 0.7812(4) 0.0622(4) 0.04246(11) 0.0678(11) Uani 1.000000 1 . . .
H3 H 0.8355(4) 0.0559(4) 0.03377(11) 0.0814(13) Uiso 1.000000 1 R . .
C4 C 0.7341(4) 0.1392(4) -0.00151(9) 0.0624(10) Uani 1.000000 1 . . .
H4a H 0.8002(4) 0.2055(4) -0.00305(9) 0.0749(12) Uiso 1.000000 1 R . .
H4b H 0.6772(4) 0.1526(4) -0.00630(9) 0.0749(12) Uiso 1.000000 1 R . .
C5 C 0.7341(3) 0.0611(4) -0.02349(10) 0.0622(10) Uani 1.000000 1 . . .
C6 C 0.7474(7) 0.0372(6) -0.07449(14) 0.110(2) Uani 1.000000 1 . . .
H6a H 0.743(5) 0.068(3) -0.09288(16) 0.164(3) Uiso 1.000000 1 GR . .
H6b H 0.810(2) 0.032(4) -0.0743(8) 0.164(3) Uiso 1.000000 1 GR . .
H6c H 0.687(3) -0.0321(16) -0.0724(8) 0.164(3) Uiso 1.000000 1 GR . .
C7 C 0.6110(3) 0.0492(3) 0.10144(9) 0.0545(9) Uani 1.000000 1 . . .
C8 C 0.5138(3) -0.0416(4) 0.10575(10) 0.0640(10) Uani 1.000000 1 . . .
C9 C 0.4637(4) -0.0487(5) 0.13294(12) 0.0783(14) Uani 1.000000 1 . . .
H9 H 0.3976(4) -0.1073(5) 0.13654(12) 0.0940(17) Uiso 1.000000 1 R . .
C10 C 0.5091(4) 0.0284(5) 0.15445(11) 0.0733(12) Uani 1.000000 1 . . .
C11 C 0.6071(4) 0.1149(4) 0.14929(11) 0.0714(12) Uani 1.000000 1 . . .
H11 H 0.6389(4) 0.1660(4) 0.16396(11) 0.0856(14) Uiso 1.000000 1 R . .
C12 C 0.6595(4) 0.1273(3) 0.12243(10) 0.0632(10) Uani 1.000000 1 . . .
C13 C 0.7662(6) 0.2227(4) 0.11763(15) 0.098(2) Uani 1.000000 1 . . .
H13a H 0.8169(10) 0.2007(5) 0.1137(13) 0.147(3) Uiso 1.000000 1 GR . .
H13b H 0.7632(12) 0.262(2) 0.1010(8) 0.147(3) Uiso 1.000000 1 GR . .
H13c H 0.787(2) 0.266(2) 0.1351(5) 0.147(3) Uiso 1.000000 1 GR . .
C14 C 0.4545(6) 0.0187(8) 0.18368(14) 0.116(3) Uani 1.000000 1 . . .
H14a H 0.444(5) 0.078(3) 0.1862(7) 0.173(4) Uiso 1.000000 1 GR . .
H14b H 0.387(2) -0.045(3) 0.1838(6) 0.173(4) Uiso 1.000000 1 GR . .
H14c H 0.497(2) 0.017(5) 0.19958(17) 0.173(4) Uiso 1.000000 1 GR . .
C15 C 0.4654(5) -0.1270(4) 0.08235(15) 0.0941(18) Uani 1.000000 1 . . .
H15a H 0.455(4) -0.0979(11) 0.0644(4) 0.141(3) Uiso 1.000000 1 GR . .
H15b H 0.512(2) -0.154(3) 0.0786(9) 0.141(3) Uiso 1.000000 1 GR . .
H15c H 0.399(2) -0.183(2) 0.0893(5) 0.141(3) Uiso 1.000000 1 GR . .
Cd1 Cd 0.666666666667 0.333333333333 0.025041(10) 0.05037(18) Uani 1.000000 3 S T P
Cl1 Cl 0.666666666667 0.333333333333 -0.02941(4) 0.0615(4) Uani 1.000000 3 S T P
Cl2 Cl 0.0 0.0 0.10424(6) 0.0863(6) Uani 1.000000 3 S T P
N1 N 0.6662(3) 0.0606(3) 0.07396(7) 0.0554(7) Uani 1.000000 1 . . .
N2 N 0.7208(3) 0.0995(3) 0.02896(7) 0.0566(8) Uani 1.000000 1 . . .
O1 O 0.7216(4) -0.0233(3) -0.01771(9) 0.0945(12) Uani 1.000000 1 . . .
O2 O 0.7503(3) 0.1028(3) -0.05018(7) 0.0799(9) Uani 1.000000 1 . . .
O3 O 0.1006(6) 0.0616(7) 0.1153(2) 0.207(4) Uani 1.000000 1 . . .
O4 O 0.0 0.0 0.0754(3) 0.302(13) Uani 1.000000 3 S T P
Se1 Se 0.54687(3) 0.13500(3) 0.042227(10) 0.05807(19) Uani 1.000000 1 . . .

loop_
_atom_site_aniso_label
_atom_site_aniso_U_11
_atom_site_aniso_U_22
_atom_site_aniso_U_33
_atom_site_aniso_U_12
_atom_site_aniso_U_13
_atom_site_aniso_U_23
C1 0.055(2) 0.0475(18) 0.052(2) 0.0250(16) 0.0002(16) 0.0012(15)
C2 0.073(3) 0.071(3) 0.065(3) 0.045(2) 0.004(2) 0.012(2)
C3 0.073(3) 0.076(3) 0.073(3) 0.051(2) 0.008(2) 0.009(2)
C4 0.077(3) 0.064(2) 0.051(2) 0.039(2) 0.0049(19) 0.0043(18)
C5 0.058(2) 0.070(3) 0.060(2) 0.032(2) 0.0118(18) 0.0001(19)
C6 0.133(6) 0.123(5) 0.066(4) 0.060(5) 0.024(3) -0.010(3)
C7 0.060(2) 0.054(2) 0.049(2) 0.0282(17) 0.0008(16) 0.0053(16)
C8 0.059(2) 0.061(2) 0.062(3) 0.0228(19) -0.0054(18) 0.0053(19)
C9 0.055(2) 0.089(3) 0.072(3) 0.022(2) 0.006(2) 0.019(3)
C10 0.074(3) 0.097(3) 0.054(3) 0.046(3) 0.007(2) 0.005(2)
C11 0.084(3) 0.071(3) 0.061(3) 0.041(2) 0.002(2) -0.003(2)
C12 0.071(3) 0.054(2) 0.058(2) 0.027(2) 0.0036(19) 0.0018(17)
C13 0.097(4) 0.063(3) 0.090(4) 0.008(3) 0.007(3) -0.005(3)
C14 0.104(5) 0.171(8) 0.070(4) 0.068(5) 0.023(3) 0.008(4)
C15 0.086(4) 0.071(3) 0.088(4) 0.012(3) -0.010(3) -0.005(3)
Cd1 0.0513(2) 0.0513(2) 0.0485(3) 0.02565(10) -0.000000 0.000000
Cl1 0.0719(6) 0.0719(6) 0.0408(8) 0.0359(3) -0.000000 0.000000
Cl2 0.0831(9) 0.0831(9) 0.0927(16) 0.0415(4) -0.000000 0.000000
N1 0.0617(18) 0.0566(17) 0.0509(18) 0.0318(15) 0.0018(14) 0.0047(14)
N2 0.068(2) 0.0596(18) 0.0494(18) 0.0376(16) 0.0061(14) 0.0054(14)
O1 0.138(4) 0.077(2) 0.082(2) 0.064(2) 0.018(2) -0.0018(19)
O2 0.099(3) 0.086(2) 0.0535(18) 0.045(2) 0.0185(17) 0.0039(15)
O3 0.110(5) 0.184(8) 0.250(9) 0.017(5) -0.001(6) -0.031(7)
O4 0.41(2) 0.41(2) 0.091(9) 0.204(10) -0.000000 0.000000
Se1 0.0507(3) 0.0560(3) 0.0671(3) 0.02640(19) 0.00450(17) 0.01031(18)

loop_
_atom_type_symbol
_atom_type_scat_dispersion_real
_atom_type_scat_dispersion_imag
_atom_type_scat_Cromer_Mann_a1
_atom_type_scat_Cromer_Mann_a2
_atom_type_scat_Cromer_Mann_a3
_atom_type_scat_Cromer_Mann_a4
_atom_type_scat_Cromer_Mann_b1
_atom_type_scat_Cromer_Mann_b2
_atom_type_scat_Cromer_Mann_b3
_atom_type_scat_Cromer_Mann_b4
_atom_type_scat_Cromer_Mann_c
_atom_type_scat_source
_atom_type_scat_dispersion_source
C 0.01920 0.00962 2.31000 1.02000 1.58860 0.86500 20.84390 10.20750 0.56870 51.65120 0.215599998832 'International Tables Volume C Table 6.1.1.4 (pp. 500-502)' 'Henke, Gullikson and Davis, At. Data and Nucl. Data Tables, 1993, 54, 2'
Cl 0.36843 0.69943 11.46040 7.19640 6.25560 1.64550 0.01040 1.16620 18.51940 47.77840 -9.55739974976 'International Tables Volume C Table 6.1.1.4 (pp. 500-502)' 'Henke, Gullikson and Davis, At. Data and Nucl. Data Tables, 1993, 54, 2'
H 0.00000 0.00000 0.49300 0.32291 0.14019 0.04081 10.51090 26.12570 3.14236 57.79970 0.0030380000826 'International Tables Volume C Table 6.1.1.4 (pp. 500-502)' 'Henke, Gullikson and Davis, At. Data and Nucl. Data Tables, 1993, 54, 2'
O 0.05239 0.03377 3.04850 2.28680 1.54630 0.86700 13.27710 5.70110 0.32390 32.90890 0.250800013542 'International Tables Volume C Table 6.1.1.4 (pp. 500-502)' 'Henke, Gullikson and Davis, At. Data and Nucl. Data Tables, 1993, 54, 2'
N 0.03256 0.01839 12.21260 3.13220 2.01250 1.16630 0.00570 9.89330 28.99750 0.58260 -11.5290002823 'International Tables Volume C Table 6.1.1.4 (pp. 500-502)' 'Henke, Gullikson and Davis, At. Data and Nucl. Data Tables, 1993, 54, 2'
Cd 0.15708 4.73503 19.22140 17.64440 4.46100 1.60290 0.59460 6.90890 24.70080 87.48250 5.06939983368 'International Tables Volume C Table 6.1.1.4 (pp. 500-502)' 'Henke, Gullikson and Davis, At. Data and Nucl. Data Tables, 1993, 54, 2'
Se -0.79210 1.18296 17.00060 5.81960 3.97310 4.35430 2.40980 0.27260 15.23720 43.81630 2.84089994431 'International Tables Volume C Table 6.1.1.4 (pp. 500-502)' 'Henke, Gullikson and Davis, At. Data and Nucl. Data Tables, 1993, 54, 2'

loop_
_geom_angle_atom_site_label_1
_geom_angle_atom_site_label_2
_geom_angle_atom_site_label_3
_geom_angle
_geom_angle_site_symmetry_1
_geom_angle_site_symmetry_3
N2 C1 N1 106.2(3) . .
Se1 C1 N1 125.0(3) . .
Se1 C1 N2 128.7(3) . .
N1 C2 C3 107.7(4) . .
N2 C3 C2 106.9(4) . .
N2 C4 C5 111.4(4) . .
O1 C5 C4 125.8(4) . .
O2 C5 C4 108.5(4) . .
O2 C5 O1 125.6(4) . .
C12 C7 C8 123.6(4) . .
N1 C7 C8 118.5(4) . .
N1 C7 C12 118.0(4) . .
C9 C8 C7 116.0(4) . .
C15 C8 C7 121.5(4) . .
C15 C8 C9 122.4(5) . .
C10 C9 C8 122.2(5) . .
C11 C10 C9 119.1(4) . .
C14 C10 C9 121.4(5) . .
C14 C10 C11 119.4(6) . .
C12 C11 C10 121.1(5) . .
C11 C12 C7 117.9(4) . .
C13 C12 C7 122.5(4) . .
C13 C12 C11 119.6(5) . .
Se1 Cd1 Cl1 107.039(14) 2_655 .
Se1 Cd1 Cl1 107.039(14) 3_665 .
Se1 Cd1 Cl1 107.039(14) . .
Se1 Cd1 Se1 111.790(13) 3_665 2_655
Se1 Cd1 Se1 111.790(12) 3_665 .
Se1 Cd1 Se1 111.790(13) 2_655 .
O3 Cl2 O3 107.6(5) 2 .
O3 Cl2 O3 107.6(4) 3 .
O3 Cl2 O3 107.6(5) 3 2
O4 Cl2 O3 111.3(4) . 3
O4 Cl2 O3 111.3(4) . .
O4 Cl2 O3 111.3(4) . 2
C2 N1 C1 109.2(3) . .
C7 N1 C1 125.7(3) . .
C7 N1 C2 125.0(3) . .
C3 N2 C1 109.9(3) . .
C4 N2 C1 124.4(3) . .
C4 N2 C3 125.6(4) . .
C6 O2 C5 116.7(5) . .
Cd1 Se1 C1 99.54(12) . .

loop_
_geom_bond_atom_site_label_1
_geom_bond_atom_site_label_2
_geom_bond_distance
_geom_bond_site_symmetry_2
C1 N1 1.346(5) .
C1 N2 1.343(5) .
C1 Se1 1.864(4) .
C2 C3 1.323(7) .
C2 N1 1.390(6) .
C3 N2 1.388(5) .
C4 C5 1.512(6) .
C4 N2 1.466(5) .
C5 O1 1.182(6) .
C5 O2 1.316(6) .
C6 O2 1.442(7) .
C7 C8 1.390(6) .
C7 C12 1.376(6) .
C7 N1 1.442(5) .
C8 C9 1.405(7) .
C8 C15 1.513(7) .
C9 C10 1.379(8) .
C10 C11 1.376(7) .
C10 C14 1.511(7) .
C11 C12 1.396(7) .
C12 C13 1.500(7) .
Cd1 Cl1 2.4555(16) .
Cd1 Se1 2.6449(4) .
Cd1 Se1 2.6449(4) 2_655
Cd1 Se1 2.6449(4) 3_665
Cl2 O3 1.378(8) 2
Cl2 O3 1.378(8) .
Cl2 O3 1.378(8) 3
Cl2 O4 1.300(14) .
